data_2234565
loop_
_publ_author_name
'Kane, Cheikh Hamidou'
'Thiam, Ibrahima Elhadj'
'Tamboura, Farba Bouyagui'
'Gaye, Mohamed'
'Retailleau, Pascal'

_publ_section_title
;
 Bis{2-amino-2-oxo-<i>N</i>-[(1<i>E</i>)-1-(pyridin-2-yl-\k<i>N</i>)ethylidene]acetohydrazidato-\k^2^<i>N</i>',<i>O</i>^1^}nickel(II)
;
_journal_coeditor_code CV5274
_journal_issue 5
_journal_name_full 'Acta Crystallographica Section E'
_journal_page_first m553
_journal_paper_doi 10.1107/S1600536812014109
_journal_volume 68
_journal_year 2012
_chemical_formula_iupac '[Ni (C9 H9 N4 O2)2]'
_chemical_formula_moiety 'C18 H18 N8 Ni O4'
_chemical_formula_sum 'C18 H18 N8 Ni O4'
_chemical_formula_weight 469.11
_chemical_name_systematic
;
Bis{2-amino-2-oxo-<i>N</i>-[(1<i>E</i>)-1-(pyridin-2-
yl-\k<i>N</i>)ethylidene]acetohydrazidato-\k^2^<i>N</i>',<i>O</i>^1^}nickel(II)
;
_space_group_IT_number 15
_symmetry_cell_setting monoclinic
_symmetry_space_group_name_Hall '-C 2yc'
_symmetry_space_group_name_H-M 'C 1 2/c 1'
_atom_sites_solution_hydrogens difmap
_atom_sites_solution_primary direct
_atom_sites_solution_secondary difmap
_audit_creation_method SHELXL-97
_cell_angle_alpha 90.00
_cell_angle_beta 114.915(5)
_cell_angle_gamma 90.00
_cell_formula_units_Z 4
_cell_length_a 16.703(3)
_cell_length_b 17.878(4)
_cell_length_c 8.929(2)
_cell_measurement_reflns_used 1780
_cell_measurement_temperature 293(2)
_cell_measurement_theta_max 23.534
_cell_measurement_theta_min 0.407
_cell_volume 2418.2(9)
_computing_cell_refinement 'DENZO (Otwinowski & Minor, 1997) and COLLECT (Nonius, 1999)'
_computing_data_collection 'DENZO (Otwinowski & Minor, 1997) and COLLECT (Nonius, 1999)'
_computing_data_reduction 'SCALEPACK (Otwinowski & Minor, 1997)'
_computing_molecular_graphics 'PLATON (Spek, 2009)'
_computing_publication_material 'publCIF (Westrip, 2010)'
_computing_structure_refinement 'SHELXL97 (Sheldrick, 2008) and CRYSTALBUILDER (Welter, 2006)'
_computing_structure_solution 'SHELXS97 (Sheldrick, 2008)'
_diffrn_ambient_temperature 293(2)
_diffrn_detector_area_resol_mean 9
_diffrn_measured_fraction_theta_full 0.992
_diffrn_measured_fraction_theta_max 0.992
_diffrn_measurement_device_type 'Nonius KappaCCD'
_diffrn_measurement_method 'phi and omega scans'
_diffrn_radiation_monochromator graphite
_diffrn_radiation_type MoK\a
_diffrn_radiation_wavelength 0.71070
_diffrn_reflns_av_R_equivalents 0.0462
_diffrn_reflns_av_sigmaI/netI 0.0702
_diffrn_reflns_limit_h_max 18
_diffrn_reflns_limit_h_min -18
_diffrn_reflns_limit_k_max 20
_diffrn_reflns_limit_k_min -18
_diffrn_reflns_limit_l_max 9
_diffrn_reflns_limit_l_min -9
_diffrn_reflns_number 6288
_diffrn_reflns_theta_full 23.49
_diffrn_reflns_theta_max 23.49
_diffrn_reflns_theta_min 2.28
_diffrn_standards_number 0
_exptl_absorpt_coefficient_mu 0.839
_exptl_absorpt_correction_T_max 0.897
_exptl_absorpt_correction_T_min 0.778
_exptl_absorpt_correction_type multi-scan
_exptl_absorpt_process_details '(SCALEPACK; Otwinowski & Minor, 1997)'
_exptl_crystal_colour brown
_exptl_crystal_density_diffrn 1.289
_exptl_crystal_density_method 'not measured'
_exptl_crystal_description block
_exptl_crystal_F_000 968
_exptl_crystal_size_max 0.21
_exptl_crystal_size_mid 0.14
_exptl_crystal_size_min 0.13
_refine_diff_density_max 0.328
_refine_diff_density_min -0.304
_refine_ls_extinction_method none
_refine_ls_goodness_of_fit_ref 1.039
_refine_ls_hydrogen_treatment constr
_refine_ls_matrix_type full
_refine_ls_number_parameters 142
_refine_ls_number_reflns 1777
_refine_ls_number_restraints 0
_refine_ls_restrained_S_all 1.039
_refine_ls_R_factor_all 0.0840
_refine_ls_R_factor_gt 0.0510
_refine_ls_shift/su_max 0.000
_refine_ls_shift/su_mean 0.000
_refine_ls_structure_factor_coef Fsqd
_refine_ls_weighting_details 'calc w=1/[\s^2^(Fo^2^)+(0.0757P)^2^] where P=(Fo^2^+2Fc^2^)/3'
_refine_ls_weighting_scheme calc
_refine_ls_wR_factor_gt 0.1216
_refine_ls_wR_factor_ref 0.1371
_reflns_number_gt 1285
_reflns_number_total 1781
_reflns_threshold_expression I>2sigma(I)
_cod_data_source_file cv5274.cif
_cod_data_source_block I
_cod_original_sg_symbol_H-M 'C 2/c'
_cod_database_code 2234565
_cod_database_fobs_code 2234565

loop_
_symmetry_equiv_pos_as_xyz
'x, y, z'
'-x, y, -z+1/2'
'x+1/2, y+1/2, z'
'-x+1/2, y+1/2, -z+1/2'
'-x, -y, -z'
'x, -y, z-1/2'
'-x+1/2, -y+1/2, -z'
'x+1/2, -y+1/2, z-1/2'

loop_
_atom_site_type_symbol
_atom_site_label
_atom_site_fract_x
_atom_site_fract_y
_atom_site_fract_z
_atom_site_U_iso_or_equiv
_atom_site_adp_type
_atom_site_calc_flag
_atom_site_refinement_flags
_atom_site_occupancy
_atom_site_symmetry_multiplicity
Ni Ni1 0.5000 0.30602(4) 0.2500 0.0392(3) Uani d S 1 2
O O1 0.41866(19) 0.38561(16) 0.2833(3) 0.0451(8) Uani d . 1 1
O O2 0.3304(2) 0.4879(2) 0.3757(4) 0.0722(11) Uani d . 1 1
N N1 0.5999(2) 0.22513(19) 0.3236(4) 0.0438(9) Uani d . 1 1
N N2 0.5383(2) 0.30400(18) 0.4922(4) 0.0368(8) Uani d . 1 1
N N3 0.4949(2) 0.35081(19) 0.5577(4) 0.0406(9) Uani d . 1 1
N N4 0.3876(3) 0.4413(2) 0.6353(4) 0.0572(11) Uani d . 1 1
H H4A 0.3576 0.4710 0.6676 0.069 Uiso calc R 1 1
H H4B 0.4232 0.4094 0.7031 0.069 Uiso calc R 1 1
C C1 0.6314(3) 0.1867(3) 0.2321(6) 0.0567(13) Uani d . 1 1
H H1 0.6064 0.1948 0.1187 0.068 Uiso calc R 1 1
C C2 0.6990(4) 0.1356(3) 0.2970(7) 0.0708(16) Uani d . 1 1
H H2 0.7189 0.1097 0.2290 0.085 Uiso calc R 1 1
C C3 0.7360(4) 0.1241(3) 0.4635(7) 0.0733(17) Uani d . 1 1
H H3 0.7822 0.0902 0.5109 0.088 Uiso calc R 1 1
C C4 0.7050(3) 0.1624(3) 0.5594(6) 0.0631(14) Uani d . 1 1
H H4 0.7302 0.1550 0.6731 0.076 Uiso calc R 1 1
C C5 0.6359(3) 0.2127(2) 0.4885(5) 0.0475(12) Uani d . 1 1
C C6 0.5976(3) 0.2576(2) 0.5825(5) 0.0453(11) Uani d . 1 1
C C7 0.6273(4) 0.2469(3) 0.7638(5) 0.0713(17) Uani d . 1 1
H H7A 0.5935 0.2786 0.8020 0.107 Uiso calc R 1 1
H H7B 0.6887 0.2595 0.8202 0.107 Uiso calc R 1 1
H H7C 0.6189 0.1956 0.7856 0.107 Uiso calc R 1 1
C C8 0.4349(3) 0.3894(2) 0.4339(5) 0.0369(10) Uani d . 1 1
C C9 0.3792(3) 0.4445(3) 0.4806(5) 0.0482(12) Uani d . 1 1

loop_
_atom_site_aniso_label
_atom_site_aniso_U_11
_atom_site_aniso_U_22
_atom_site_aniso_U_33
_atom_site_aniso_U_12
_atom_site_aniso_U_13
_atom_site_aniso_U_23
Ni1 0.0409(5) 0.0462(5) 0.0311(5) 0.000 0.0158(4) 0.000
O1 0.0491(19) 0.0503(18) 0.0330(16) 0.0100(15) 0.0144(14) 0.0013(14)
O2 0.091(3) 0.080(3) 0.052(2) 0.042(2) 0.036(2) 0.0173(19)
N1 0.044(2) 0.047(2) 0.040(2) 0.0055(18) 0.0176(18) -0.0014(18)
N2 0.037(2) 0.0394(19) 0.0332(19) 0.0013(18) 0.0144(16) 0.0023(17)
N3 0.049(2) 0.045(2) 0.0321(19) 0.0077(18) 0.0208(18) 0.0014(17)
N4 0.064(3) 0.069(3) 0.042(2) 0.023(2) 0.026(2) 0.002(2)
C1 0.058(3) 0.065(3) 0.052(3) 0.008(3) 0.028(3) -0.009(3)
C2 0.069(4) 0.075(4) 0.065(4) 0.019(3) 0.025(3) -0.019(3)
C3 0.062(4) 0.072(4) 0.072(4) 0.032(3) 0.016(3) -0.009(3)
C4 0.058(3) 0.067(3) 0.051(3) 0.020(3) 0.010(3) -0.001(3)
C5 0.045(3) 0.051(3) 0.043(3) 0.004(2) 0.015(2) -0.001(2)
C6 0.043(3) 0.053(3) 0.036(2) 0.004(2) 0.013(2) 0.004(2)
C7 0.082(4) 0.091(4) 0.036(3) 0.034(3) 0.020(3) 0.012(3)
C8 0.041(3) 0.039(2) 0.031(2) -0.001(2) 0.016(2) -0.001(2)
C9 0.050(3) 0.057(3) 0.038(3) 0.008(2) 0.018(2) 0.002(2)

loop_
_atom_type_symbol
_atom_type_description
_atom_type_scat_dispersion_real
_atom_type_scat_dispersion_imag
_atom_type_scat_source
C C 0.0033 0.0016 'International Tables Vol C Tables 4.2.6.8 and 6.1.1.4'
H H 0.0000 0.0000 'International Tables Vol C Tables 4.2.6.8 and 6.1.1.4'
O O 0.0106 0.0060 'International Tables Vol C Tables 4.2.6.8 and 6.1.1.4'
N N 0.0061 0.0033 'International Tables Vol C Tables 4.2.6.8 and 6.1.1.4'
Ni Ni 0.3393 1.1124 'International Tables Vol C Tables 4.2.6.8 and 6.1.1.4'

loop_
_geom_angle_atom_site_label_1
_geom_angle_atom_site_label_2
_geom_angle_atom_site_label_3
_geom_angle_site_symmetry_1
_geom_angle_site_symmetry_3
_geom_angle
N2 Ni1 N2 2_655 . 177.92(19)
N2 Ni1 O1 2_655 2_655 77.63(12)
N2 Ni1 O1 . 2_655 103.84(12)
N2 Ni1 O1 2_655 . 103.84(12)
N2 Ni1 O1 . . 77.63(12)
O1 Ni1 O1 2_655 . 93.34(17)
N2 Ni1 N1 2_655 2_655 78.26(13)
N2 Ni1 N1 . 2_655 100.27(13)
O1 Ni1 N1 2_655 2_655 155.88(12)
O1 Ni1 N1 . 2_655 92.02(13)
N2 Ni1 N1 2_655 . 100.27(13)
N2 Ni1 N1 . . 78.26(13)
O1 Ni1 N1 2_655 . 92.02(13)
O1 Ni1 N1 . . 155.88(12)
N1 Ni1 N1 2_655 . 92.6(2)
C8 O1 Ni1 . . 109.4(2)
C1 N1 C5 . . 118.2(4)
C1 N1 Ni1 . . 129.2(3)
C5 N1 Ni1 . . 112.6(3)
C6 N2 N3 . . 121.8(3)
C6 N2 Ni1 . . 120.5(3)
N3 N2 Ni1 . . 117.6(2)
C8 N3 N2 . . 107.9(3)
C9 N4 H4A . . 120.0
C9 N4 H4B . . 120.0
H4A N4 H4B . . 120.0
N1 C1 C2 . . 123.4(5)
N1 C1 H1 . . 118.3
C2 C1 H1 . . 118.3
C3 C2 C1 . . 118.3(5)
C3 C2 H2 . . 120.8
C1 C2 H2 . . 120.8
C4 C3 C2 . . 119.5(5)
C4 C3 H3 . . 120.3
C2 C3 H3 . . 120.3
C3 C4 C5 . . 120.3(5)
C3 C4 H4 . . 119.9
C5 C4 H4 . . 119.9
N1 C5 C4 . . 120.4(4)
N1 C5 C6 . . 115.2(4)
C4 C5 C6 . . 124.4(4)
N2 C6 C5 . . 113.3(4)
N2 C6 C7 . . 125.5(4)
C5 C6 C7 . . 121.2(4)
C6 C7 H7A . . 109.5
C6 C7 H7B . . 109.5
H7A C7 H7B . . 109.5
C6 C7 H7C . . 109.5
H7A C7 H7C . . 109.5
H7B C7 H7C . . 109.5
O1 C8 N3 . . 127.4(4)
O1 C8 C9 . . 116.4(4)
N3 C8 C9 . . 116.2(3)
O2 C9 N4 . . 124.6(4)
O2 C9 C8 . . 119.0(4)
N4 C9 C8 . . 116.4(4)

loop_
_geom_bond_atom_site_label_1
_geom_bond_atom_site_label_2
_geom_bond_site_symmetry_2
_geom_bond_distance
Ni1 N2 2_655 1.980(3)
Ni1 N2 . 1.980(3)
Ni1 O1 2_655 2.074(3)
Ni1 O1 . 2.074(3)
Ni1 N1 2_655 2.094(3)
Ni1 N1 . 2.094(3)
O1 C8 . 1.257(5)
O2 C9 . 1.225(5)
N1 C1 . 1.333(6)
N1 C5 . 1.354(5)
N2 C6 . 1.283(5)
N2 N3 . 1.387(5)
N3 C8 . 1.330(5)
N4 C9 . 1.329(5)
N4 H4A . 0.8600
N4 H4B . 0.8600
C1 C2 . 1.376(6)
C1 H1 . 0.9300
C2 C3 . 1.364(7)
C2 H2 . 0.9300
C3 C4 . 1.359(7)
C3 H3 . 0.9300
C4 C5 . 1.388(6)
C4 H4 . 0.9300
C5 C6 . 1.487(6)
C6 C7 . 1.492(6)
C7 H7A . 0.9600
C7 H7B . 0.9600
C7 H7C . 0.9600
C8 C9 . 1.528(6)

loop_
_geom_hbond_atom_site_label_D
_geom_hbond_atom_site_label_H
_geom_hbond_atom_site_label_A
_geom_hbond_site_symmetry_A
_geom_hbond_distance_DH
_geom_hbond_distance_HA
_geom_hbond_distance_DA
_geom_hbond_angle_DHA
N4 H4A O2 6_566 0.86 2.22 2.976(5) 147.2
N4 H4B N3 2_656 0.86 2.25 3.074(5) 159.9

loop_
_geom_torsion_atom_site_label_1
_geom_torsion_atom_site_label_2
_geom_torsion_atom_site_label_3
_geom_torsion_atom_site_label_4
_geom_torsion_site_symmetry_1
_geom_torsion
N2 Ni1 O1 C8 2_655 177.3(3)
N2 Ni1 O1 C8 . -1.2(3)
O1 Ni1 O1 C8 2_655 -104.6(3)
N1 Ni1 O1 C8 2_655 98.9(3)
N1 Ni1 O1 C8 . -2.1(5)
N2 Ni1 N1 C1 2_655 3.4(4)
N2 Ni1 N1 C1 . -178.1(4)
O1 Ni1 N1 C1 2_655 -74.4(4)
O1 Ni1 N1 C1 . -177.2(3)
N1 Ni1 N1 C1 2_655 81.9(4)
N2 Ni1 N1 C5 2_655 -177.3(3)
N2 Ni1 N1 C5 . 1.2(3)
O1 Ni1 N1 C5 2_655 104.9(3)
O1 Ni1 N1 C5 . 2.1(5)
N1 Ni1 N1 C5 2_655 -98.7(3)
O1 Ni1 N2 C6 2_655 -92.3(3)
O1 Ni1 N2 C6 . 177.3(3)
N1 Ni1 N2 C6 2_655 87.5(3)
N1 Ni1 N2 C6 . -3.1(3)
O1 Ni1 N2 N3 2_655 91.7(3)
O1 Ni1 N2 N3 . 1.3(3)
N1 Ni1 N2 N3 2_655 -88.5(3)
N1 Ni1 N2 N3 . -179.1(3)
C6 N2 N3 C8 . -177.0(4)
Ni1 N2 N3 C8 . -1.1(4)
C5 N1 C1 C2 . -0.6(7)
Ni1 N1 C1 C2 . 178.8(4)
N1 C1 C2 C3 . -0.4(8)
C1 C2 C3 C4 . 0.5(9)
C2 C3 C4 C5 . 0.4(9)
C1 N1 C5 C4 . 1.5(7)
Ni1 N1 C5 C4 . -178.0(4)
C1 N1 C5 C6 . 179.9(4)
Ni1 N1 C5 C6 . 0.4(5)
C3 C4 C5 N1 . -1.4(8)
C3 C4 C5 C6 . -179.6(5)
N3 N2 C6 C5 . 179.9(3)
Ni1 N2 C6 C5 . 4.1(5)
N3 N2 C6 C7 . 0.5(7)
Ni1 N2 C6 C7 . -175.3(4)
N1 C5 C6 N2 . -2.8(6)
C4 C5 C6 N2 . 175.5(4)
N1 C5 C6 C7 . 176.7(4)
C4 C5 C6 C7 . -5.0(7)
Ni1 O1 C8 N3 . 1.1(5)
Ni1 O1 C8 C9 . -178.8(3)
N2 N3 C8 O1 . -0.1(6)
N2 N3 C8 C9 . 179.8(3)
O1 C8 C9 O2 . -8.8(6)
N3 C8 C9 O2 . 171.4(4)
O1 C8 C9 N4 . 171.0(4)
N3 C8 C9 N4 . -8.9(6)
